data_7011893
loop_
_publ_author_name
'Gott, Andrew L.'
'McGowan, Patrick C.'
'Podesta, Thomas J.'
'Thornton-Pett, Mark'

_publ_section_title
;
 Pendant arm N-monofunctionalised 1,4,7-triazacyclononane complexes of
 Fe(ii) and Ru(ii)
;
_journal_issue 18
_journal_name_full 'Journal of the Chemical Society, Dalton Transactions'
_journal_page_first 3619
_journal_paper_doi 10.1039/b205344f
_journal_year 2002
_chemical_formula_sum 'C32 H37 Cl4 N4 P Ru'
_chemical_formula_weight 739.49
_space_group_IT_number 2
_symmetry_cell_setting triclinic
_symmetry_space_group_name_Hall '-P 1'
_symmetry_space_group_name_H-M 'P -1'
_atom_sites_solution_hydrogens geom
_atom_sites_solution_primary direct
_atom_sites_solution_secondary difmap
_audit_creation_method SHELXL-97
_cell_angle_alpha 80.5790(11)
_cell_angle_beta 79.4510(10)
_cell_angle_gamma 66.6670(9)
_cell_formula_units_Z 2
_cell_length_a 9.0237(2)
_cell_length_b 10.4847(2)
_cell_length_c 18.6872(5)
_cell_measurement_temperature 150(2)
_cell_volume 1587.82(6)
_computing_cell_refinement 'DENZO-SMN (Otwinowski & Minor, 1996)'
_computing_data_collection 'COLLECT (Nonius, 1999)'
_computing_data_reduction 'DENZO-SMN (Otwinowski & Minor, 1996)'
_computing_molecular_graphics 'ORTEP3 for Windows (Farrugia, 1997)'
_computing_publication_material 'WC (Thornton-Pett, 2000)'
_computing_structure_refinement 'SHELXL-97 (Sheldrick, 1997)'
_computing_structure_solution 'SHELXS-97 (Sheldrick, 1990)'
_diffrn_ambient_temperature 150(2)
_diffrn_measured_fraction_theta_full 0.994
_diffrn_measured_fraction_theta_max 0.994
_diffrn_measurement_device_type 'Nonius KappaCCD area detector diffractometer'
_diffrn_measurement_method
;
Detector set at 30mm from sample with different 2theta offsets 
1 degree phi exposures for chi=0 degree settings
1 degree omega exposures for chi=90 degree settings
;
_diffrn_radiation_monochromator graphite
_diffrn_radiation_source 'fine-focus sealed tube'
_diffrn_radiation_type MoK\a
_diffrn_radiation_wavelength 0.71069
_diffrn_reflns_av_R_equivalents 0.0579
_diffrn_reflns_av_sigmaI/netI 0.0477
_diffrn_reflns_limit_h_max 11
_diffrn_reflns_limit_h_min -11
_diffrn_reflns_limit_k_max 12
_diffrn_reflns_limit_k_min -12
_diffrn_reflns_limit_l_max 23
_diffrn_reflns_limit_l_min -22
_diffrn_reflns_number 28938
_diffrn_reflns_theta_full 26.00
_diffrn_reflns_theta_max 26.00
_diffrn_reflns_theta_min 3.02
_exptl_absorpt_coefficient_mu 0.909
_exptl_absorpt_correction_T_max 0.9645
_exptl_absorpt_correction_T_min 0.9066
_exptl_absorpt_correction_type multi-scan
_exptl_absorpt_process_details
; 
Using multiple and symmetry-related data measurements via the program 
SORTAV
See R.H. Blessing, Acta Cryst (1995), A51, 33-38
;
_exptl_crystal_colour orange
_exptl_crystal_density_diffrn 1.547
_exptl_crystal_density_method 'not measured'
_exptl_crystal_description needle
_exptl_crystal_F_000 756
_exptl_crystal_size_max 0.11
_exptl_crystal_size_mid 0.07
_exptl_crystal_size_min 0.04
_refine_diff_density_max 0.666
_refine_diff_density_min -0.738
_refine_diff_density_rms 0.082
_refine_ls_extinction_coef 0.0066(8)
_refine_ls_extinction_expression Fc^*^=kFc[1+0.001xFc^2^\l^3^/sin(2\q)]^-1/4^
_refine_ls_extinction_method SHELXL
_refine_ls_goodness_of_fit_ref 1.088
_refine_ls_hydrogen_treatment mixed
_refine_ls_matrix_type full
_refine_ls_number_parameters 371
_refine_ls_number_reflns 6191
_refine_ls_number_restraints 0
_refine_ls_restrained_S_all 1.088
_refine_ls_R_factor_all 0.0544
_refine_ls_R_factor_gt 0.0386
_refine_ls_shift/su_max 0.001
_refine_ls_shift/su_mean 0.000
_refine_ls_structure_factor_coef Fsqd
_refine_ls_weighting_details 'calc w=1/[\s^2^(Fo^2^)+(0.0239P)^2^+2.0222P] where P=(Fo^2^+2Fc^2^)/3'
_refine_ls_weighting_scheme calc
_refine_ls_wR_factor_gt 0.0813
_refine_ls_wR_factor_ref 0.0897
_reflns_number_gt 5086
_reflns_number_total 6191
_reflns_threshold_expression >2sigma(I)
_cod_data_source_file b205344f.txt
_cod_data_source_block alg8b
_cod_original_sg_symbol_H-M P-1
_cod_database_code 7011893

loop_
_symmetry_equiv_pos_as_xyz
'x, y, z'
'-x, -y, -z'

loop_
_atom_site_label
_atom_site_type_symbol
_atom_site_fract_x
_atom_site_fract_y
_atom_site_fract_z
_atom_site_U_iso_or_equiv
_atom_site_adp_type
_atom_site_occupancy
_atom_site_symmetry_multiplicity
_atom_site_calc_flag
_atom_site_refinement_flags
_atom_site_disorder_assembly
_atom_site_disorder_group
N1 N 0.7862(3) 0.3283(3) 0.20699(15) 0.0343(6) Uani 1 1 d . . .
N2 N 0.8348(4) 0.5506(3) 0.11909(16) 0.0381(7) Uani 1 1 d . . .
H2 H 0.8771 0.6191 0.1169 0.046 Uiso 1 1 calc R . .
N3 N 0.5230(4) 0.5478(3) 0.15336(15) 0.0344(6) Uani 1 1 d . . .
H3 H 0.4169 0.5956 0.1740 0.041 Uiso 1 1 calc R . .
N4 N 0.8933(3) 0.4809(3) 0.27375(16) 0.0333(6) Uani 1 1 d . . .
Ru1 Ru 0.68853(3) 0.54546(3) 0.220847(14) 0.02752(10) Uani 1 1 d . . .
P1 P 0.56260(10) 0.77886(8) 0.23819(5) 0.02762(19) Uani 1 1 d . . .
Cl1 Cl 0.51895(10) 0.50422(8) 0.33351(4) 0.03283(19) Uani 1 1 d . . .
Cl3 Cl 0.80138(18) 0.18183(12) 0.47289(6) 0.0675(3) Uani 1 1 d . . .
C1 C 0.7351(5) 0.5848(4) 0.0577(2) 0.0456(9) Uani 1 1 d . . .
H1A H 0.7535 0.6620 0.0240 0.055 Uiso 1 1 calc R . .
H1B H 0.7733 0.5024 0.0299 0.055 Uiso 1 1 calc R . .
C2 C 0.5600(5) 0.6253(5) 0.0817(2) 0.0496(10) Uani 1 1 d . . .
H2A H 0.5090 0.6075 0.0438 0.059 Uiso 1 1 calc R . .
H2B H 0.5111 0.7268 0.0867 0.059 Uiso 1 1 calc R . .
C3 C 0.5450(6) 0.4021(4) 0.1447(2) 0.0523(10) Uani 1 1 d . . .
H3A H 0.6021 0.3788 0.0952 0.063 Uiso 1 1 calc R . .
H3B H 0.4368 0.3964 0.1489 0.063 Uiso 1 1 calc R . .
C4 C 0.6416(5) 0.2959(4) 0.2014(2) 0.0394(8) Uani 1 1 d . . .
H4A H 0.5727 0.3004 0.2494 0.047 Uiso 1 1 calc R . .
H4B H 0.6778 0.2005 0.1867 0.047 Uiso 1 1 calc R . .
C5 C 0.9070(5) 0.2961(4) 0.1401(2) 0.0455(9) Uani 1 1 d . . .
H5A H 0.8551 0.2851 0.1004 0.055 Uiso 1 1 calc R . .
H5B H 0.9984 0.2068 0.1504 0.055 Uiso 1 1 calc R . .
C6 C 0.9720(5) 0.4118(4) 0.1153(2) 0.0501(10) Uani 1 1 d . . .
H6A H 1.0522 0.4042 0.1472 0.060 Uiso 1 1 calc R . .
H6B H 1.0277 0.4025 0.0645 0.060 Uiso 1 1 calc R . .
C7 C 0.8625(4) 0.2617(4) 0.2747(2) 0.0387(8) Uani 1 1 d . . .
H7A H 0.9337 0.1630 0.2688 0.046 Uiso 1 1 calc R . .
H7B H 0.7770 0.2635 0.3166 0.046 Uiso 1 1 calc R . .
C8 C 0.9610(4) 0.3394(4) 0.2893(2) 0.0389(8) Uani 1 1 d . . .
C9 C 1.1100(5) 0.2736(4) 0.3149(2) 0.0504(10) Uani 1 1 d . . .
H9 H 1.1538 0.1748 0.3249 0.060 Uiso 1 1 calc R . .
C10 C 1.1958(5) 0.3513(4) 0.3260(3) 0.0532(10) Uani 1 1 d . . .
H10 H 1.2969 0.3075 0.3450 0.064 Uiso 1 1 calc R . .
C11 C 1.1300(4) 0.4947(4) 0.3085(2) 0.0455(9) Uani 1 1 d . . .
H11 H 1.1871 0.5508 0.3141 0.055 Uiso 1 1 calc R . .
C12 C 0.9808(4) 0.5552(4) 0.2829(2) 0.0372(8) Uani 1 1 d . . .
H12 H 0.9373 0.6535 0.2711 0.045 Uiso 1 1 calc R . .
C13 C 0.3401(4) 0.8346(3) 0.25684(19) 0.0315(7) Uani 1 1 d . . .
C14 C 0.2482(4) 0.8462(4) 0.2017(2) 0.0397(8) Uani 1 1 d . . .
H14 H 0.2999 0.8355 0.1528 0.048 Uiso 1 1 calc R . .
C15 C 0.0831(5) 0.8730(4) 0.2173(2) 0.0458(9) Uani 1 1 d . . .
H15 H 0.0227 0.8809 0.1790 0.055 Uiso 1 1 calc R . .
C16 C 0.0063(4) 0.8883(4) 0.2879(2) 0.0437(9) Uani 1 1 d . . .
H16 H -0.1066 0.9052 0.2985 0.052 Uiso 1 1 calc R . .
C17 C 0.0935(4) 0.8789(4) 0.3431(2) 0.0418(9) Uani 1 1 d . . .
H17 H 0.0403 0.8908 0.3918 0.050 Uiso 1 1 calc R . .
C18 C 0.2585(4) 0.8524(3) 0.3279(2) 0.0367(8) Uani 1 1 d . . .
H18 H 0.3174 0.8462 0.3664 0.044 Uiso 1 1 calc R . .
C19 C 0.5909(4) 0.9085(3) 0.16347(18) 0.0321(7) Uani 1 1 d . . .
C20 C 0.4666(5) 1.0296(4) 0.1385(2) 0.0412(8) Uani 1 1 d . . .
H20 H 0.3574 1.0506 0.1610 0.049 Uiso 1 1 calc R . .
C21 C 0.5027(6) 1.1192(4) 0.0808(2) 0.0508(10) Uani 1 1 d . . .
H21 H 0.4173 1.2010 0.0642 0.061 Uiso 1 1 calc R . .
C22 C 0.6605(6) 1.0914(4) 0.0470(2) 0.0491(10) Uani 1 1 d . . .
H22 H 0.6831 1.1525 0.0070 0.059 Uiso 1 1 calc R . .
C23 C 0.7846(5) 0.9739(4) 0.0721(2) 0.0442(9) Uani 1 1 d . . .
H23 H 0.8938 0.9547 0.0502 0.053 Uiso 1 1 calc R . .
C24 C 0.7496(4) 0.8838(4) 0.12952(19) 0.0358(8) Uani 1 1 d . . .
H24 H 0.8360 0.8030 0.1462 0.043 Uiso 1 1 calc R . .
C25 C 0.6013(4) 0.8420(3) 0.31683(18) 0.0299(7) Uani 1 1 d . . .
C26 C 0.6626(4) 0.7477(4) 0.37568(18) 0.0337(7) Uani 1 1 d . . .
H26 H 0.6858 0.6513 0.3748 0.040 Uiso 1 1 calc R . .
C27 C 0.6905(4) 0.7938(4) 0.43613(19) 0.0374(8) Uani 1 1 d . . .
H27 H 0.7323 0.7287 0.4763 0.045 Uiso 1 1 calc R . .
C28 C 0.6576(4) 0.9336(4) 0.4376(2) 0.0384(8) Uani 1 1 d . . .
H28 H 0.6802 0.9642 0.4780 0.046 Uiso 1 1 calc R . .
C29 C 0.5915(4) 1.0293(4) 0.38037(19) 0.0368(8) Uani 1 1 d . . .
H29 H 0.5646 1.1260 0.3824 0.044 Uiso 1 1 calc R . .
C30 C 0.5644(4) 0.9840(3) 0.31957(19) 0.0324(7) Uani 1 1 d . . .
H30 H 0.5207 1.0497 0.2800 0.039 Uiso 1 1 calc R . .
Cl2 Cl 1.15314(12) 0.65475(11) 0.07556(6) 0.0491(2) Uani 1 1 d . . .
Cl4 Cl 0.87890(16) 0.41405(13) 0.49588(7) 0.0690(3) Uani 1 1 d . . .
C40 C 0.7223(5) 0.3560(4) 0.4941(2) 0.0481(9) Uani 1 1 d . . .
H40A H 0.6521 0.4166 0.4571 0.058 Uiso 1 1 calc R . .
H40B H 0.6543 0.3631 0.5424 0.058 Uiso 1 1 calc R . .

loop_
_atom_site_aniso_label
_atom_site_aniso_U_11
_atom_site_aniso_U_22
_atom_site_aniso_U_33
_atom_site_aniso_U_23
_atom_site_aniso_U_13
_atom_site_aniso_U_12
N1 0.0359(16) 0.0351(15) 0.0336(15) -0.0046(12) 0.0015(12) -0.0172(13)
N2 0.0385(16) 0.0324(15) 0.0398(17) -0.0051(13) 0.0033(13) -0.0126(13)
N3 0.0358(16) 0.0371(16) 0.0324(15) -0.0070(12) -0.0012(12) -0.0161(13)
N4 0.0289(15) 0.0282(14) 0.0419(16) -0.0030(12) -0.0026(12) -0.0110(12)
Ru1 0.02672(15) 0.02849(15) 0.02847(16) -0.00253(10) -0.00090(10) -0.01288(11)
P1 0.0259(4) 0.0288(4) 0.0301(4) -0.0019(3) -0.0038(3) -0.0127(3)
Cl1 0.0342(4) 0.0374(4) 0.0293(4) -0.0019(3) -0.0010(3) -0.0180(3)
Cl3 0.1134(10) 0.0573(7) 0.0484(6) -0.0075(5) -0.0109(6) -0.0486(7)
C1 0.060(2) 0.051(2) 0.0310(19) -0.0040(17) 0.0001(17) -0.028(2)
C2 0.053(2) 0.060(3) 0.033(2) 0.0030(18) -0.0073(18) -0.021(2)
C3 0.061(3) 0.045(2) 0.063(3) -0.008(2) -0.023(2) -0.025(2)
C4 0.051(2) 0.0351(19) 0.042(2) -0.0044(16) -0.0069(17) -0.0252(17)
C5 0.050(2) 0.0342(19) 0.046(2) -0.0118(17) 0.0110(18) -0.0140(17)
C6 0.042(2) 0.040(2) 0.054(2) -0.0089(18) 0.0191(19) -0.0102(17)
C7 0.040(2) 0.0282(17) 0.045(2) 0.0013(15) -0.0081(16) -0.0109(15)
C8 0.0368(19) 0.0317(18) 0.046(2) 0.0004(16) -0.0084(16) -0.0114(15)
C9 0.041(2) 0.038(2) 0.066(3) -0.0029(19) -0.0115(19) -0.0076(17)
C10 0.0293(19) 0.054(2) 0.073(3) -0.003(2) -0.0181(19) -0.0084(18)
C11 0.0296(19) 0.048(2) 0.063(3) -0.0071(19) -0.0103(17) -0.0165(17)
C12 0.0284(17) 0.0343(18) 0.049(2) -0.0038(16) -0.0049(15) -0.0123(15)
C13 0.0278(17) 0.0277(16) 0.0404(19) -0.0030(14) -0.0050(14) -0.0118(13)
C14 0.0349(19) 0.0390(19) 0.049(2) -0.0111(17) -0.0082(16) -0.0141(16)
C15 0.035(2) 0.037(2) 0.071(3) -0.0121(19) -0.0181(19) -0.0125(16)
C16 0.0264(18) 0.0340(19) 0.072(3) -0.0075(18) -0.0046(18) -0.0126(15)
C17 0.0308(19) 0.039(2) 0.052(2) -0.0022(17) 0.0021(17) -0.0132(15)
C18 0.0325(18) 0.0329(18) 0.045(2) -0.0001(15) -0.0041(15) -0.0147(15)
C19 0.0381(19) 0.0330(17) 0.0317(17) -0.0019(14) -0.0079(14) -0.0191(15)
C20 0.042(2) 0.0385(19) 0.045(2) 0.0050(16) -0.0120(17) -0.0178(16)
C21 0.065(3) 0.043(2) 0.050(2) 0.0129(18) -0.026(2) -0.025(2)
C22 0.069(3) 0.049(2) 0.040(2) 0.0102(18) -0.015(2) -0.035(2)
C23 0.053(2) 0.049(2) 0.040(2) 0.0000(17) -0.0036(18) -0.0318(19)
C24 0.0395(19) 0.0347(18) 0.0365(19) 0.0010(15) -0.0057(15) -0.0189(16)
C25 0.0225(15) 0.0351(17) 0.0327(17) -0.0067(14) 0.0009(13) -0.0122(13)
C26 0.0314(18) 0.0354(18) 0.0364(18) -0.0026(15) -0.0059(14) -0.0144(15)
C27 0.0383(19) 0.043(2) 0.0330(18) -0.0025(15) -0.0073(15) -0.0171(16)
C28 0.0351(19) 0.047(2) 0.039(2) -0.0137(17) -0.0009(15) -0.0194(16)
C29 0.0330(18) 0.0371(19) 0.042(2) -0.0111(16) 0.0006(15) -0.0144(15)
C30 0.0291(17) 0.0335(17) 0.0357(18) -0.0024(14) -0.0037(14) -0.0138(14)
Cl2 0.0435(5) 0.0587(6) 0.0539(6) -0.0220(5) 0.0068(4) -0.0279(5)
Cl4 0.0783(8) 0.0583(7) 0.0875(9) -0.0013(6) -0.0247(7) -0.0400(6)
C40 0.052(2) 0.049(2) 0.045(2) -0.0027(18) -0.0095(18) -0.0211(19)

loop_
_atom_type_symbol
_atom_type_description
_atom_type_scat_dispersion_real
_atom_type_scat_dispersion_imag
_atom_type_scat_source
H H 0.0000 0.0000 'International Tables Vol C Tables 4.2.6.8 and 6.1.1.4'
N N 0.0061 0.0033 'International Tables Vol C Tables 4.2.6.8 and 6.1.1.4'
Ru Ru -1.2594 0.8363 'International Tables Vol C Tables 4.2.6.8 and 6.1.1.4'
P P 0.1023 0.0942 'International Tables Vol C Tables 4.2.6.8 and 6.1.1.4'
Cl Cl 0.1484 0.1585 'International Tables Vol C Tables 4.2.6.8 and 6.1.1.4'
C C 0.0033 0.0016 'International Tables Vol C Tables 4.2.6.8 and 6.1.1.4'

loop_
_geom_angle_atom_site_label_1
_geom_angle_atom_site_label_2
_geom_angle_atom_site_label_3
_geom_angle
_geom_angle_site_symmetry_1
_geom_angle_site_symmetry_3
_geom_angle_publ_flag
C7 N1 C5 111.8(3) . . ?
C7 N1 C4 113.8(3) . . ?
C5 N1 C4 110.9(3) . . ?
C7 N1 Ru1 103.4(2) . . ?
C5 N1 Ru1 111.8(2) . . ?
C4 N1 Ru1 104.7(2) . . ?
C6 N2 C1 112.1(3) . . ?
C6 N2 Ru1 107.7(2) . . ?
C1 N2 Ru1 110.3(2) . . ?
C3 N3 C2 112.0(3) . . ?
C3 N3 Ru1 110.2(2) . . ?
C2 N3 Ru1 105.4(2) . . ?
C12 N4 C8 117.1(3) . . ?
C12 N4 Ru1 128.9(2) . . ?
C8 N4 Ru1 113.0(2) . . ?
N4 Ru1 N2 89.69(11) . . ?
N4 Ru1 N3 161.29(11) . . ?
N2 Ru1 N3 82.22(11) . . ?
N4 Ru1 N1 80.34(11) . . ?
N2 Ru1 N1 81.09(11) . . ?
N3 Ru1 N1 81.75(11) . . ?
N4 Ru1 P1 103.01(8) . . ?
N2 Ru1 P1 102.03(8) . . ?
N3 Ru1 P1 95.19(8) . . ?
N1 Ru1 P1 175.35(8) . . ?
N4 Ru1 Cl1 92.57(8) . . ?
N2 Ru1 Cl1 170.67(8) . . ?
N3 Ru1 Cl1 92.91(8) . . ?
N1 Ru1 Cl1 90.37(8) . . ?
P1 Ru1 Cl1 86.28(3) . . ?
C13 P1 C19 102.89(15) . . ?
C13 P1 C25 99.98(15) . . ?
C19 P1 C25 101.06(15) . . ?
C13 P1 Ru1 112.12(10) . . ?
C19 P1 Ru1 118.73(11) . . ?
C25 P1 Ru1 119.27(11) . . ?
C2 C1 N2 113.8(3) . . ?
C1 C2 N3 112.9(3) . . ?
N3 C3 C4 112.4(3) . . ?
N1 C4 C3 108.5(3) . . ?
N1 C5 C6 110.8(3) . . ?
N2 C6 C5 109.7(3) . . ?
N1 C7 C8 109.4(3) . . ?
N4 C8 C9 122.2(3) . . ?
N4 C8 C7 114.8(3) . . ?
C9 C8 C7 123.0(3) . . ?
C8 C9 C10 120.1(4) . . ?
C9 C10 C11 118.2(4) . . ?
C12 C11 C10 119.4(4) . . ?
N4 C12 C11 123.1(3) . . ?
C18 C13 C14 117.4(3) . . ?
C18 C13 P1 121.3(3) . . ?
C14 C13 P1 121.0(3) . . ?
C15 C14 C13 121.1(4) . . ?
C16 C15 C14 120.2(4) . . ?
C15 C16 C17 119.8(3) . . ?
C16 C17 C18 120.2(4) . . ?
C17 C18 C13 121.2(4) . . ?
C24 C19 C20 117.7(3) . . ?
C24 C19 P1 117.0(3) . . ?
C20 C19 P1 125.2(3) . . ?
C21 C20 C19 120.0(4) . . ?
C22 C21 C20 121.3(4) . . ?
C23 C22 C21 119.2(4) . . ?
C22 C23 C24 119.8(4) . . ?
C23 C24 C19 121.8(3) . . ?
C26 C25 C30 119.2(3) . . ?
C26 C25 P1 119.5(2) . . ?
C30 C25 P1 121.3(3) . . ?
C25 C26 C27 120.4(3) . . ?
C28 C27 C26 120.1(3) . . ?
C27 C28 C29 120.1(3) . . ?
C28 C29 C30 120.1(3) . . ?
C29 C30 C25 120.1(3) . . ?
Cl4 C40 Cl3 111.1(2) . . ?

loop_
_geom_bond_atom_site_label_1
_geom_bond_atom_site_label_2
_geom_bond_distance
_geom_bond_site_symmetry_2
_geom_bond_publ_flag
N1 C7 1.488(5) . ?
N1 C5 1.488(4) . ?
N1 C4 1.497(4) . ?
N1 Ru1 2.133(3) . ?
N2 C6 1.493(5) . ?
N2 C1 1.498(5) . ?
N2 Ru1 2.113(3) . ?
N3 C3 1.492(5) . ?
N3 C2 1.503(5) . ?
N3 Ru1 2.115(3) . ?
N4 C12 1.356(4) . ?
N4 C8 1.365(4) . ?
N4 Ru1 2.076(3) . ?
Ru1 P1 2.3036(9) . ?
Ru1 Cl1 2.4510(8) . ?
P1 C13 1.838(3) . ?
P1 C19 1.840(3) . ?
P1 C25 1.847(3) . ?
Cl3 C40 1.761(4) . ?
C1 C2 1.466(6) . ?
C3 C4 1.519(5) . ?
C5 C6 1.520(5) . ?
C7 C8 1.505(5) . ?
C8 C9 1.380(5) . ?
C9 C10 1.385(6) . ?
C10 C11 1.387(6) . ?
C11 C12 1.380(5) . ?
C13 C18 1.398(5) . ?
C13 C14 1.398(5) . ?
C14 C15 1.386(5) . ?
C15 C16 1.376(6) . ?
C16 C17 1.377(6) . ?
C17 C18 1.386(5) . ?
C19 C24 1.395(5) . ?
C19 C20 1.399(5) . ?
C20 C21 1.391(5) . ?
C21 C22 1.383(6) . ?
C22 C23 1.379(6) . ?
C23 C24 1.387(5) . ?
C25 C26 1.388(5) . ?
C25 C30 1.398(5) . ?
C26 C27 1.397(5) . ?
C27 C28 1.380(5) . ?
C28 C29 1.384(5) . ?
C29 C30 1.396(5) . ?
Cl4 C40 1.753(4) . ?
